data_4034499
loop_
_publ_author_name
'Seo, Chris S. G.'
'Tannoux, Thibault'
'Smith, Samantha A. M.'
'Lough, Alan J.'
'Morris, Robert H.'

_publ_section_title
;
 Enantioselective Hydrogenation of Activated Aryl Imines Catalyzed by an
 Iron(II) P-NH-P' Complex.
;
_journal_issue 18
_journal_name_full 'The Journal of organic chemistry'
_journal_page_first 12040
_journal_page_last 12049
_journal_paper_doi 10.1021/acs.joc.9b01964
_journal_volume 84
_journal_year 2019
_chemical_absolute_configuration ad
_chemical_formula_moiety 'C18 H18 N O P S'
_chemical_formula_sum 'C18 H18 N O P S'
_chemical_formula_weight 327.36
_space_group_crystal_system tetragonal
_space_group_IT_number 78
_space_group_name_Hall 'P 4cw'
_space_group_name_H-M_alt 'P 43'
_atom_sites_solution_hydrogens mixed
_audit_creation_method SHELXL-2016/6
_cell_angle_alpha 90
_cell_angle_beta 90
_cell_angle_gamma 90
_cell_formula_units_Z 4
_cell_length_a 11.4607(2)
_cell_length_b 11.4607(2)
_cell_length_c 12.8304(3)
_cell_measurement_reflns_used 9898
_cell_measurement_temperature 150(2)
_cell_measurement_theta_max 66.74
_cell_measurement_theta_min 3.86
_cell_volume 1685.24(6)
_computing_cell_refinement APEX2
_computing_data_collection 'APEX2 (Bruker, 2014)'
_computing_data_reduction 'SAINT (Bruker, 2014)'
_computing_molecular_graphics 'PLATON (Spek, 2009)'
_computing_publication_material 'SHELXTL (Sheldrick, 2008)'
_computing_structure_refinement 'SHELXL-2016/6 (Sheldrick, 2016)'
_computing_structure_solution 'SHELXT (Sheldrick, 2015)'
_diffrn_ambient_temperature 150(2)
_diffrn_measured_fraction_theta_full 0.992
_diffrn_measured_fraction_theta_max 0.992
_diffrn_measurement_device_type 'Bruker Kappa APEX-DUO CCD'
_diffrn_measurement_method '\f and \w scans'
_diffrn_radiation_type CuK\a
_diffrn_radiation_wavelength 1.54178
_diffrn_reflns_av_R_equivalents 0.0540
_diffrn_reflns_av_unetI/netI 0.0278
_diffrn_reflns_Laue_measured_fraction_full 0.992
_diffrn_reflns_Laue_measured_fraction_max 0.992
_diffrn_reflns_limit_h_max 13
_diffrn_reflns_limit_h_min -13
_diffrn_reflns_limit_k_max 13
_diffrn_reflns_limit_k_min -13
_diffrn_reflns_limit_l_max 13
_diffrn_reflns_limit_l_min -15
_diffrn_reflns_number 32151
_diffrn_reflns_point_group_measured_fraction_full 0.966
_diffrn_reflns_point_group_measured_fraction_max 0.966
_diffrn_reflns_theta_full 66.965
_diffrn_reflns_theta_max 66.965
_diffrn_reflns_theta_min 3.857
_diffrn_source 'Bruker ImuS with multi-layer optics'
_exptl_absorpt_coefficient_mu 2.601
_exptl_absorpt_correction_T_max 0.7529
_exptl_absorpt_correction_T_min 0.5934
_exptl_absorpt_correction_type multi-scan
_exptl_absorpt_process_details 'SADABS (Bruker, 2014)'
_exptl_crystal_colour colourless
_exptl_crystal_density_diffrn 1.290
_exptl_crystal_description needle
_exptl_crystal_F_000 688
_exptl_crystal_size_max 0.320
_exptl_crystal_size_mid 0.100
_exptl_crystal_size_min 0.100
_refine_diff_density_max 0.176
_refine_diff_density_min -0.261
_refine_diff_density_rms 0.034
_refine_ls_abs_structure_details
; 
 Flack x determined using 1254 quotients [(I+)-(I-)]/[(I+)+(I-)] 
 (Parsons, Flack and Wagner, Acta Cryst. B69 (2013) 249-259). 
;
_refine_ls_abs_structure_Flack 0.016(7)
_refine_ls_extinction_method none
_refine_ls_goodness_of_fit_ref 1.044
_refine_ls_hydrogen_treatment mixed
_refine_ls_matrix_type full
_refine_ls_number_parameters 203
_refine_ls_number_reflns 2914
_refine_ls_number_restraints 1
_refine_ls_restrained_S_all 1.044
_refine_ls_R_factor_all 0.0284
_refine_ls_R_factor_gt 0.0263
_refine_ls_shift/su_max 0.000
_refine_ls_shift/su_mean 0.000
_refine_ls_structure_factor_coef Fsqd
_refine_ls_weighting_details 'w=1/[\s^2^(Fo^2^)+(0.0370P)^2^+0.3394P] where P=(Fo^2^+2Fc^2^)/3'
_refine_ls_weighting_scheme calc
_refine_ls_wR_factor_gt 0.0661
_refine_ls_wR_factor_ref 0.0676
_reflns_Friedel_coverage 0.857
_reflns_Friedel_fraction_full 0.939
_reflns_Friedel_fraction_max 0.938
_reflns_number_gt 2787
_reflns_number_total 2914
_reflns_threshold_expression 'I > 2\s(I)'
_cod_data_source_file jo9b01964_si_002.cif
_cod_data_source_block 3j_d18147_a
_cod_original_cell_volume 1685.24(7)
_cod_database_code 4034499
_shelx_shelxl_version_number 2016/6
_shelx_space_group_comment
; 
The symmetry employed for this shelxl refinement is uniquely defined 
by the following loop, which should always be used as a source of 
symmetry information in preference to the above space-group names. 
They are only intended as comments. 
;
_shelx_estimated_absorpt_t_min 0.490
_shelx_estimated_absorpt_t_max 0.781

loop_
_space_group_symop_operation_xyz
'x, y, z'
'-x, -y, z+1/2'
'-y, x, z+3/4'
'y, -x, z+1/4'

loop_
_atom_site_label
_atom_site_type_symbol
_atom_site_fract_x
_atom_site_fract_y
_atom_site_fract_z
_atom_site_U_iso_or_equiv
_atom_site_adp_type
_atom_site_occupancy
_atom_site_site_symmetry_order
_atom_site_calc_flag
_atom_site_refinement_flags_posn
_atom_site_refinement_flags_adp
S1 S 0.28599(9) 0.03556(7) 0.71836(8) 0.0502(2) Uani 1 1 d . .
P1 P 0.37861(5) 0.27794(5) 0.39104(5) 0.02191(16) Uani 1 1 d . .
O1 O 0.50545(16) 0.28060(18) 0.36829(16) 0.0348(5) Uani 1 1 d . .
N1 N 0.33819(19) 0.29043(18) 0.51217(17) 0.0249(5) Uani 1 1 d . .
H1N H 0.322(3) 0.361(3) 0.544(3) 0.042(9) Uiso 1 1 d . .
C1 C 0.3831(2) 0.2122(2) 0.5934(2) 0.0273(6) Uani 1 1 d . .
H1A H 0.418113 0.142325 0.558641 0.033 Uiso 1 1 calc R U
C2 C 0.2836(2) 0.1713(2) 0.6618(2) 0.0290(6) Uani 1 1 d . .
C3 C 0.1861(3) 0.2319(3) 0.6908(2) 0.0379(7) Uani 1 1 d . .
H3A H 0.169752 0.309550 0.669234 0.045 Uiso 1 1 calc R U
C4 C 0.1117(3) 0.1650(3) 0.7572(3) 0.0437(8) Uani 1 1 d . .
H4A H 0.039633 0.192937 0.783882 0.052 Uiso 1 1 calc R U
C5 C 0.1546(3) 0.0583(3) 0.7779(3) 0.0462(8) Uani 1 1 d . .
H5 H 0.116414 0.002276 0.820465 0.055 Uiso 1 1 calc R U
C6 C 0.4780(2) 0.2717(3) 0.6577(3) 0.0378(7) Uani 1 1 d . .
H6A H 0.506435 0.217677 0.711167 0.057 Uiso 1 1 calc R U
H6B H 0.542728 0.294108 0.611943 0.057 Uiso 1 1 calc R U
H6C H 0.445794 0.341445 0.691143 0.057 Uiso 1 1 calc R U
C7 C 0.3003(2) 0.3950(2) 0.3284(2) 0.0237(5) Uani 1 1 d . .
C8 C 0.3451(2) 0.5076(2) 0.3367(2) 0.0304(6) Uani 1 1 d . .
H8A H 0.414630 0.520965 0.375206 0.037 Uiso 1 1 calc R U
C9 C 0.2885(3) 0.6003(2) 0.2886(3) 0.0365(7) Uani 1 1 d . .
H9A H 0.318422 0.677163 0.295670 0.044 Uiso 1 1 calc R U
C10 C 0.1890(3) 0.5810(3) 0.2309(3) 0.0377(7) Uani 1 1 d . .
H10A H 0.151551 0.644372 0.196807 0.045 Uiso 1 1 calc R U
C11 C 0.1436(3) 0.4696(3) 0.2224(3) 0.0398(7) Uani 1 1 d . .
H11A H 0.074662 0.456502 0.183005 0.048 Uiso 1 1 calc R U
C12 C 0.1988(2) 0.3771(2) 0.2716(2) 0.0314(6) Uani 1 1 d . .
H12A H 0.166933 0.300836 0.266273 0.038 Uiso 1 1 calc R U
C13 C 0.3187(2) 0.1412(2) 0.3462(2) 0.0259(5) Uani 1 1 d . .
C14 C 0.2228(2) 0.0900(2) 0.3948(2) 0.0306(6) Uani 1 1 d . .
H14A H 0.187863 0.126584 0.453418 0.037 Uiso 1 1 calc R U
C15 C 0.1783(3) -0.0149(3) 0.3574(3) 0.0428(8) Uani 1 1 d . .
H15A H 0.113154 -0.050376 0.390500 0.051 Uiso 1 1 calc R U
C16 C 0.2293(3) -0.0671(3) 0.2719(3) 0.0501(9) Uani 1 1 d . .
H16A H 0.198532 -0.138497 0.246051 0.060 Uiso 1 1 calc R U
C17 C 0.3243(3) -0.0170(3) 0.2234(3) 0.0482(9) Uani 1 1 d . .
H17A H 0.358444 -0.053738 0.164412 0.058 Uiso 1 1 calc R U
C18 C 0.3702(3) 0.0872(2) 0.2608(2) 0.0355(7) Uani 1 1 d . .
H18A H 0.436328 0.121268 0.228243 0.043 Uiso 1 1 calc R U

loop_
_atom_site_aniso_label
_atom_site_aniso_U_11
_atom_site_aniso_U_22
_atom_site_aniso_U_33
_atom_site_aniso_U_23
_atom_site_aniso_U_13
_atom_site_aniso_U_12
S1 0.0733(6) 0.0284(4) 0.0488(5) 0.0079(3) 0.0111(4) -0.0009(4)
P1 0.0192(3) 0.0238(3) 0.0227(3) -0.0011(3) 0.0018(2) -0.0018(2)
O1 0.0211(9) 0.0465(11) 0.0368(12) 0.0029(9) 0.0052(8) -0.0019(8)
N1 0.0329(12) 0.0201(11) 0.0216(12) -0.0001(9) 0.0001(9) 0.0019(9)
C1 0.0345(14) 0.0223(13) 0.0251(14) 0.0009(10) -0.0018(11) 0.0042(10)
C2 0.0407(15) 0.0246(12) 0.0218(14) -0.0017(10) -0.0024(11) -0.0033(11)
C3 0.0379(16) 0.0408(16) 0.0350(17) 0.0119(13) 0.0032(13) -0.0074(13)
C4 0.0484(19) 0.0487(19) 0.0342(17) -0.0015(14) 0.0081(14) -0.0099(15)
C5 0.068(2) 0.0400(17) 0.0304(18) 0.0041(13) 0.0088(15) -0.0162(16)
C6 0.0341(15) 0.0395(16) 0.0399(18) 0.0015(13) -0.0082(13) -0.0004(12)
C7 0.0261(12) 0.0254(13) 0.0197(13) -0.0008(10) 0.0039(10) -0.0035(10)
C8 0.0298(14) 0.0275(13) 0.0340(16) 0.0005(12) 0.0004(11) -0.0055(11)
C9 0.0455(18) 0.0239(13) 0.0401(18) 0.0042(12) 0.0026(13) -0.0038(12)
C10 0.0475(17) 0.0310(14) 0.0347(16) 0.0063(12) -0.0003(13) 0.0060(13)
C11 0.0420(17) 0.0390(16) 0.0385(17) 0.0021(14) -0.0139(14) 0.0000(13)
C12 0.0336(15) 0.0263(13) 0.0344(16) -0.0014(11) -0.0064(12) -0.0044(11)
C13 0.0281(13) 0.0219(12) 0.0278(14) -0.0030(10) -0.0030(11) 0.0054(10)
C14 0.0321(13) 0.0255(12) 0.0344(15) 0.0009(12) -0.0054(12) -0.0028(10)
C15 0.0448(17) 0.0298(15) 0.054(2) 0.0049(14) -0.0209(15) -0.0087(13)
C16 0.071(2) 0.0230(14) 0.056(2) -0.0069(14) -0.0306(19) 0.0059(15)
C17 0.068(2) 0.0334(16) 0.0434(19) -0.0153(14) -0.0155(17) 0.0188(16)
C18 0.0407(16) 0.0331(15) 0.0328(16) -0.0047(12) -0.0048(13) 0.0122(12)

loop_
_atom_type_symbol
_atom_type_description
_atom_type_scat_dispersion_real
_atom_type_scat_dispersion_imag
_atom_type_scat_source
C C 0.0181 0.0091 'International Tables Vol C Tables 4.2.6.8 and 6.1.1.4'
H H 0.0000 0.0000 'International Tables Vol C Tables 4.2.6.8 and 6.1.1.4'
N N 0.0311 0.0180 'International Tables Vol C Tables 4.2.6.8 and 6.1.1.4'
O O 0.0492 0.0322 'International Tables Vol C Tables 4.2.6.8 and 6.1.1.4'
P P 0.2955 0.4335 'International Tables Vol C Tables 4.2.6.8 and 6.1.1.4'
S S 0.3331 0.5567 'International Tables Vol C Tables 4.2.6.8 and 6.1.1.4'

loop_
_geom_angle_atom_site_label_1
_geom_angle_atom_site_label_2
_geom_angle_atom_site_label_3
_geom_angle
C5 S1 C2 92.11(15)
O1 P1 N1 117.71(12)
O1 P1 C7 112.65(12)
N1 P1 C7 102.60(11)
O1 P1 C13 109.14(12)
N1 P1 C13 105.82(12)
C7 P1 C13 108.31(12)
C1 N1 P1 121.60(18)
C1 N1 H1N 107(2)
P1 N1 H1N 124(2)
N1 C1 C2 109.7(2)
N1 C1 C6 111.1(2)
C2 C1 C6 111.2(2)
N1 C1 H1A 108.2
C2 C1 H1A 108.2
C6 C1 H1A 108.2
C3 C2 C1 128.0(2)
C3 C2 S1 111.0(2)
C1 C2 S1 120.9(2)
C2 C3 C4 112.1(3)
C2 C3 H3A 123.9
C4 C3 H3A 123.9
C5 C4 C3 112.8(3)
C5 C4 H4A 123.6
C3 C4 H4A 123.6
C4 C5 S1 111.9(2)
C4 C5 H5 124.1
S1 C5 H5 124.1
C1 C6 H6A 109.5
C1 C6 H6B 109.5
H6A C6 H6B 109.5
C1 C6 H6C 109.5
H6A C6 H6C 109.5
H6B C6 H6C 109.5
C12 C7 C8 119.1(2)
C12 C7 P1 122.77(19)
C8 C7 P1 118.1(2)
C9 C8 C7 120.1(3)
C9 C8 H8A 119.9
C7 C8 H8A 119.9
C10 C9 C8 120.2(3)
C10 C9 H9A 119.9
C8 C9 H9A 119.9
C9 C10 C11 120.1(3)
C9 C10 H10A 120.0
C11 C10 H10A 120.0
C10 C11 C12 119.9(3)
C10 C11 H11A 120.1
C12 C11 H11A 120.1
C11 C12 C7 120.6(2)
C11 C12 H12A 119.7
C7 C12 H12A 119.7
C18 C13 C14 120.0(3)
C18 C13 P1 118.5(2)
C14 C13 P1 121.5(2)
C15 C14 C13 119.9(3)
C15 C14 H14A 120.0
C13 C14 H14A 120.0
C16 C15 C14 119.6(3)
C16 C15 H15A 120.2
C14 C15 H15A 120.2
C15 C16 C17 120.8(3)
C15 C16 H16A 119.6
C17 C16 H16A 119.6
C16 C17 C18 120.0(3)
C16 C17 H17A 120.0
C18 C17 H17A 120.0
C13 C18 C17 119.7(3)
C13 C18 H18A 120.2
C17 C18 H18A 120.2

loop_
_geom_bond_atom_site_label_1
_geom_bond_atom_site_label_2
_geom_bond_distance
S1 C5 1.708(4)
S1 C2 1.717(3)
P1 O1 1.4831(19)
P1 N1 1.628(2)
P1 C7 1.803(3)
P1 C13 1.805(3)
N1 C1 1.468(3)
N1 H1N 0.93(4)
C1 C2 1.513(4)
C1 C6 1.525(4)
C1 H1A 1.0000
C2 C3 1.367(4)
C3 C4 1.429(4)
C3 H3A 0.9500
C4 C5 1.344(5)
C4 H4A 0.9500
C5 H5 0.9500
C6 H6A 0.9800
C6 H6B 0.9800
C6 H6C 0.9800
C7 C12 1.388(4)
C7 C8 1.392(4)
C8 C9 1.389(4)
C8 H8A 0.9500
C9 C10 1.377(4)
C9 H9A 0.9500
C10 C11 1.383(4)
C10 H10A 0.9500
C11 C12 1.386(4)
C11 H11A 0.9500
C12 H12A 0.9500
C13 C18 1.389(4)
C13 C14 1.394(4)
C14 C15 1.391(4)
C14 H14A 0.9500
C15 C16 1.379(5)
C15 H15A 0.9500
C16 C17 1.380(6)
C16 H16A 0.9500
C17 C18 1.391(5)
C17 H17A 0.9500
C18 H18A 0.9500

loop_
_geom_hbond_atom_site_label_D
_geom_hbond_atom_site_label_H
_geom_hbond_atom_site_label_A
_geom_hbond_distance_DH
_geom_hbond_distance_HA
_geom_hbond_distance_DA
_geom_hbond_angle_DHA
_geom_hbond_site_symmetry_A
N1 H1N O1 0.93(4) 1.86(4) 2.786(3) 174(3) 4_565

loop_
_geom_torsion_atom_site_label_1
_geom_torsion_atom_site_label_2
_geom_torsion_atom_site_label_3
_geom_torsion_atom_site_label_4
_geom_torsion
O1 P1 N1 C1 -54.7(2)
C7 P1 N1 C1 -179.0(2)
C13 P1 N1 C1 67.5(2)
P1 N1 C1 C2 -134.8(2)
P1 N1 C1 C6 101.9(2)
N1 C1 C2 C3 -34.4(4)
C6 C1 C2 C3 88.9(3)
N1 C1 C2 S1 148.14(19)
C6 C1 C2 S1 -88.5(3)
C5 S1 C2 C3 1.6(3)
C5 S1 C2 C1 179.4(2)
C1 C2 C3 C4 -179.3(3)
S1 C2 C3 C4 -1.7(3)
C2 C3 C4 C5 1.0(4)
C3 C4 C5 S1 0.2(4)
C2 S1 C5 C4 -1.0(3)
O1 P1 C7 C12 131.3(2)
N1 P1 C7 C12 -101.1(2)
C13 P1 C7 C12 10.5(3)
O1 P1 C7 C8 -47.7(2)
N1 P1 C7 C8 79.8(2)
C13 P1 C7 C8 -168.5(2)
C12 C7 C8 C9 0.2(4)
P1 C7 C8 C9 179.2(2)
C7 C8 C9 C10 -1.3(5)
C8 C9 C10 C11 1.5(5)
C9 C10 C11 C12 -0.5(5)
C10 C11 C12 C7 -0.7(5)
C8 C7 C12 C11 0.8(4)
P1 C7 C12 C11 -178.2(2)
O1 P1 C13 C18 -30.1(2)
N1 P1 C13 C18 -157.7(2)
C7 P1 C13 C18 92.9(2)
O1 P1 C13 C14 150.1(2)
N1 P1 C13 C14 22.5(3)
C7 P1 C13 C14 -86.9(2)
C18 C13 C14 C15 -0.4(4)
P1 C13 C14 C15 179.4(2)
C13 C14 C15 C16 -0.3(4)
C14 C15 C16 C17 0.4(5)
C15 C16 C17 C18 0.2(5)
C14 C13 C18 C17 1.1(4)
P1 C13 C18 C17 -178.7(2)
C16 C17 C18 C13 -1.0(5)
